data_7710749
loop_
_publ_author_name
'Stevens, Matthew Philip'
'Spray, Emily'
'Vitorica-Yrzebal, Inigo'
'Singh, Kuldip'
'Timmermann, Vanessa M.'
'Sotorrios, Lia'
'Macgregor, Stuart Alan'
'Ortu, Fabrizio'

_publ_section_title
;
 Synthesis, Characterisation and Reactivity of Group 2 Complexes with a
 Thiopyridyl Scorpionate Ligand
;
_journal_name_full 'Dalton Transactions'
_journal_paper_doi 10.1039/D2DT02012B
_journal_year 2022
_chemical_formula_moiety 'C22 H16 N4 S4'
_chemical_formula_sum 'C22 H16 N4 S4'
_chemical_formula_weight 464.63
_chemical_name_systematic 1,1,2,2-tetra(2-thiopyridyl)ethane
_space_group_crystal_system monoclinic
_space_group_IT_number 14
_space_group_name_Hall '-P 2ybc'
_space_group_name_H-M_alt 'P 1 21/c 1'
_atom_sites_solution_hydrogens geom
_atom_sites_solution_primary dual
_atom_sites_solution_secondary difmap
_audit_creation_date 2021-07-16
_audit_creation_method
;
Olex2 1.3
(compiled 2020.07.31 svn.rc2a77460 for OlexSys, GUI svn.r6145)
;
_audit_update_record
;
2021-07-20 deposited with the CCDC.	2022-07-15 downloaded from the CCDC.
;
_cell_angle_alpha 90
_cell_angle_beta 114.517(10)
_cell_angle_gamma 90
_cell_formula_units_Z 2
_cell_length_a 9.9386(9)
_cell_length_b 10.3040(7)
_cell_length_c 11.3175(10)
_cell_measurement_reflns_used 3761
_cell_measurement_temperature 150
_cell_measurement_theta_max 27.9560
_cell_measurement_theta_min 2.0110
_cell_volume 1054.50(17)
_computing_cell_refinement 'CrysAlisPro 1.171.40.53 (Rigaku OD, 2019)'
_computing_data_collection 'CrysAlisPro 1.171.40.53 (Rigaku OD, 2019)'
_computing_data_reduction 'CrysAlisPro 1.171.40.53 (Rigaku OD, 2019)'
_computing_molecular_graphics 'Olex2 1.3 (Dolomanov et al., 2009)'
_computing_publication_material 'Olex2 1.3 (Dolomanov et al., 2009)'
_computing_structure_refinement 'SHELXL 2018/3 (Sheldrick, 2015)'
_computing_structure_solution 'SHELXS  (Sheldrick, 2008)'
_diffrn_ambient_temperature 150.0
_diffrn_detector 'CCD plate'
_diffrn_measured_fraction_theta_full 1.000
_diffrn_measured_fraction_theta_max 0.932
_diffrn_measurement_details
;
List of Runs (angles in degrees, time in seconds):

  # Type    Start    End  Width  t~exp~   \w     \q     \k     \f   Frames
#--------------------------------------------------------------------------
  1  \w      2.25 182.19   0.30    7.99    --   28.00  73.77 -25.75  600
  2  \w      2.25 182.19   0.30    7.99    --   28.00  73.77  94.25  600
  3  \w      2.25 182.19   0.30    7.99    --   28.00  73.77-145.75  600
;
_diffrn_measurement_device 'abstract diffractometer'
_diffrn_measurement_device_type 'Saxi-CrysAlisPro-abstract goniometer imported SAXI images'
_diffrn_measurement_method '\w scans'
_diffrn_orient_matrix_type 'CrysAlisPro convention (1999,Acta A55,543-557)'
_diffrn_orient_matrix_UB_11 0.0783989000
_diffrn_orient_matrix_UB_12 0.0009737000
_diffrn_orient_matrix_UB_13 0.0295789000
_diffrn_orient_matrix_UB_21 -0.0015153000
_diffrn_orient_matrix_UB_22 0.0213885000
_diffrn_orient_matrix_UB_23 0.0590182000
_diffrn_orient_matrix_UB_31 0.0006829000
_diffrn_orient_matrix_UB_32 -0.0654412000
_diffrn_orient_matrix_UB_33 0.0197092000
_diffrn_radiation_monochromator graphite
_diffrn_radiation_probe x-ray
_diffrn_radiation_type 'Mo K\a'
_diffrn_radiation_wavelength 0.71073
_diffrn_reflns_av_R_equivalents 0.0833
_diffrn_reflns_av_unetI/netI 0.0927
_diffrn_reflns_Laue_measured_fraction_full 1.000
_diffrn_reflns_Laue_measured_fraction_max 0.932
_diffrn_reflns_limit_h_max 13
_diffrn_reflns_limit_h_min -13
_diffrn_reflns_limit_k_max 13
_diffrn_reflns_limit_k_min -13
_diffrn_reflns_limit_l_max 14
_diffrn_reflns_limit_l_min -14
_diffrn_reflns_number 8879
_diffrn_reflns_point_group_measured_fraction_full 1.000
_diffrn_reflns_point_group_measured_fraction_max 0.932
_diffrn_reflns_theta_full 25.242
_diffrn_reflns_theta_max 28.830
_diffrn_reflns_theta_min 2.252
_diffrn_source 'fine-focus sealed X-ray tube'
_diffrn_source_type 'Enhance (Mo) X-ray Source'
_exptl_absorpt_coefficient_mu 0.468
_exptl_absorpt_correction_T_max 1.00000
_exptl_absorpt_correction_T_min 0.58842
_exptl_absorpt_correction_type multi-scan
_exptl_absorpt_process_details
;
CrysAlisPro 1.171.40.53 (Rigaku Oxford Diffraction, 2019)
Empirical absorption correction using spherical harmonics,
 implemented in SCALE3 ABSPACK scaling algorithm.
;
_exptl_crystal_colour 'clear yellow'
_exptl_crystal_colour_lustre clear
_exptl_crystal_colour_primary yellow
_exptl_crystal_density_diffrn 1.463
_exptl_crystal_description plate
_exptl_crystal_F_000 480
_exptl_crystal_recrystallization_method 'Crystallised from dimethoxyethane'
_exptl_crystal_size_max 0.12
_exptl_crystal_size_mid 0.1
_exptl_crystal_size_min 0.03
_refine_diff_density_max 0.452
_refine_diff_density_min -0.352
_refine_diff_density_rms 0.089
_refine_ls_extinction_method none
_refine_ls_goodness_of_fit_ref 1.083
_refine_ls_hydrogen_treatment constr
_refine_ls_matrix_type full
_refine_ls_number_parameters 136
_refine_ls_number_reflns 2565
_refine_ls_number_restraints 0
_refine_ls_restrained_S_all 1.083
_refine_ls_R_factor_all 0.1300
_refine_ls_R_factor_gt 0.0661
_refine_ls_shift/su_max 0.000
_refine_ls_shift/su_mean 0.000
_refine_ls_structure_factor_coef Fsqd
_refine_ls_weighting_details 'w=1/[\s^2^(Fo^2^)+(0.0281P)^2^+1.6077P] where P=(Fo^2^+2Fc^2^)/3'
_refine_ls_weighting_scheme calc
_refine_ls_wR_factor_gt 0.1138
_refine_ls_wR_factor_ref 0.1380
_reflns_Friedel_coverage 0.000
_reflns_number_gt 1515
_reflns_number_total 2565
_reflns_threshold_expression 'I > 2\s(I)'
_cod_data_source_file d2dt02012b2.cif
_cod_data_source_block 5
_cod_original_cell_volume 1054.49(16)
_cod_database_code 7710749
_shelx_shelxl_version_number 2018/3
_chemical_oxdiff_formula 'C22 N4 S4'
_shelx_space_group_comment
;
The symmetry employed for this shelxl refinement is uniquely defined
by the following loop, which should always be used as a source of
symmetry information in preference to the above space-group names.
They are only intended as comments.
;
_reflns_odcompleteness_completeness 99.96
_reflns_odcompleteness_iscentric 1
_reflns_odcompleteness_theta 26.32
_olex2_refinement_description
;
1. Fixed Uiso
 At 1.2 times of:
  All C(H) groups
2.a Aromatic/amide H refined with riding coordinates:
 C2(H2), C3(H3), C4(H4), C5(H5), C7(H7), C8(H8), C9(H9), C10(H10)
;
_olex2_submission_special_instructions 'No special instructions were received'
_oxdiff_exptl_absorpt_empirical_details
;
Empirical correction (ABSPACK) includes:
- Absorption correction using spherical harmonics
- Frame scaling
- Detector area scaling
;
_oxdiff_exptl_absorpt_empirical_full_max 1.598
_oxdiff_exptl_absorpt_empirical_full_min 0.750

loop_
_space_group_symop_operation_xyz
'x, y, z'
'-x, y+1/2, -z+1/2'
'-x, -y, -z'
'x, -y-1/2, z-1/2'

loop_
_atom_site_label
_atom_site_type_symbol
_atom_site_fract_x
_atom_site_fract_y
_atom_site_fract_z
_atom_site_U_iso_or_equiv
_atom_site_adp_type
_atom_site_occupancy
_atom_site_site_symmetry_order
_atom_site_calc_flag
_atom_site_refinement_flags_posn
_atom_site_refinement_flags_adp
_atom_site_refinement_flags_occupancy
_atom_site_disorder_assembly
_atom_site_disorder_group
S1 S 0.73973(10) 0.48714(10) 0.11805(9) 0.0348(3) Uani 1 1 d . . . . .
S2 S 0.52864(12) 0.35589(10) -0.12977(9) 0.0371(3) Uani 1 1 d . . . . .
N1 N 0.9634(4) 0.6137(4) 0.1158(3) 0.0492(9) Uani 1 1 d . . . . .
N2 N 0.6488(4) 0.1332(3) -0.1243(3) 0.0347(8) Uani 1 1 d . . . . .
C1 C 0.8213(4) 0.5877(4) 0.0376(4) 0.0308(9) Uani 1 1 d . . . . .
C2 C 0.7493(4) 0.6352(3) -0.0847(4) 0.0314(9) Uani 1 1 d . . . . .
H2 H 0.647543 0.617164 -0.134565 0.038 Uiso 1 1 calc R U . . .
C3 C 0.8284(5) 0.7100(4) -0.1339(4) 0.0417(10) Uani 1 1 d . . . . .
H3 H 0.782010 0.742215 -0.220188 0.050 Uiso 1 1 calc R U . . .
C4 C 0.9733(5) 0.7383(4) -0.0596(4) 0.0490(12) Uani 1 1 d . . . . .
H4 H 1.028695 0.790056 -0.092986 0.059 Uiso 1 1 calc R U . . .
C5 C 1.0370(5) 0.6903(5) 0.0643(5) 0.0569(13) Uani 1 1 d . . . . .
H5 H 1.137288 0.711437 0.116720 0.068 Uiso 1 1 calc R U . . .
C6 C 0.6111(4) 0.2100(4) -0.0488(3) 0.0300(8) Uani 1 1 d . . . . .
C7 C 0.6274(4) 0.1782(4) 0.0755(4) 0.0379(10) Uani 1 1 d . . . . .
H7 H 0.594422 0.235126 0.123996 0.045 Uiso 1 1 calc R U . . .
C8 C 0.6928(5) 0.0621(4) 0.1257(4) 0.0479(12) Uani 1 1 d . . . . .
H8 H 0.708612 0.037721 0.211402 0.057 Uiso 1 1 calc R U . . .
C9 C 0.7355(5) -0.0193(4) 0.0508(4) 0.0499(12) Uani 1 1 d . . . . .
H9 H 0.781664 -0.100162 0.083900 0.060 Uiso 1 1 calc R U . . .
C10 C 0.7096(5) 0.0193(4) -0.0729(4) 0.0436(11) Uani 1 1 d . . . . .
H10 H 0.736565 -0.038203 -0.125051 0.052 Uiso 1 1 calc R U . . .
C11 C 0.5569(4) 0.4668(3) -0.0021(3) 0.0280(8) Uani 1 1 d . . . . .

loop_
_atom_site_aniso_label
_atom_site_aniso_U_11
_atom_site_aniso_U_22
_atom_site_aniso_U_33
_atom_site_aniso_U_23
_atom_site_aniso_U_13
_atom_site_aniso_U_12
S1 0.0269(5) 0.0465(6) 0.0286(5) 0.0004(5) 0.0092(4) -0.0010(4)
S2 0.0431(6) 0.0359(6) 0.0287(5) -0.0041(4) 0.0114(5) 0.0074(5)
N1 0.037(2) 0.054(2) 0.050(2) 0.0036(19) 0.0101(18) -0.0019(18)
N2 0.0422(19) 0.0314(18) 0.0318(17) -0.0043(15) 0.0166(15) 0.0025(15)
C1 0.027(2) 0.030(2) 0.039(2) -0.0028(17) 0.0177(19) 0.0018(16)
C2 0.028(2) 0.027(2) 0.035(2) -0.0081(17) 0.0089(17) 0.0015(16)
C3 0.049(3) 0.031(2) 0.045(2) 0.0008(19) 0.019(2) 0.002(2)
C4 0.048(3) 0.043(3) 0.060(3) 0.012(2) 0.027(2) -0.003(2)
C5 0.033(2) 0.059(3) 0.073(3) 0.010(3) 0.016(2) -0.011(2)
C6 0.028(2) 0.030(2) 0.031(2) -0.0001(17) 0.0116(17) -0.0041(16)
C7 0.051(3) 0.034(2) 0.035(2) -0.0054(18) 0.025(2) -0.0043(19)
C8 0.070(3) 0.039(3) 0.035(2) 0.006(2) 0.023(2) -0.004(2)
C9 0.075(3) 0.030(2) 0.042(3) 0.002(2) 0.020(2) 0.007(2)
C10 0.057(3) 0.033(2) 0.042(2) -0.0027(19) 0.022(2) 0.007(2)
C11 0.0307(19) 0.029(2) 0.0256(18) -0.0015(16) 0.0133(16) -0.0014(16)

loop_
_atom_type_symbol
_atom_type_description
_atom_type_scat_dispersion_real
_atom_type_scat_dispersion_imag
_atom_type_scat_source
C C 0.0033 0.0016 'International Tables Vol C Tables 4.2.6.8 and 6.1.1.4'
H H 0.0000 0.0000 'International Tables Vol C Tables 4.2.6.8 and 6.1.1.4'
N N 0.0061 0.0033 'International Tables Vol C Tables 4.2.6.8 and 6.1.1.4'
S S 0.1246 0.1234 'International Tables Vol C Tables 4.2.6.8 and 6.1.1.4'

loop_
_geom_angle_atom_site_label_1
_geom_angle_atom_site_label_2
_geom_angle_atom_site_label_3
_geom_angle
_geom_angle_site_symmetry_1
_geom_angle_site_symmetry_3
_geom_angle_publ_flag
C11 S1 C1 102.48(17) . . ?
C11 S2 C6 104.02(17) . . ?
C1 N1 C5 115.9(4) . . ?
C6 N2 C10 116.1(3) . . ?
N1 C1 S1 110.8(3) . . ?
N1 C1 C2 124.3(4) . . ?
C2 C1 S1 124.8(3) . . ?
C1 C2 H2 121.1 . . ?
C1 C2 C3 117.9(4) . . ?
C3 C2 H2 121.1 . . ?
C2 C3 H3 119.8 . . ?
C4 C3 C2 120.4(4) . . ?
C4 C3 H3 119.8 . . ?
C3 C4 H4 120.8 . . ?
C3 C4 C5 118.4(4) . . ?
C5 C4 H4 120.8 . . ?
N1 C5 C4 123.1(4) . . ?
N1 C5 H5 118.4 . . ?
C4 C5 H5 118.4 . . ?
N2 C6 S2 111.4(3) . . ?
N2 C6 C7 124.6(4) . . ?
C7 C6 S2 123.9(3) . . ?
C6 C7 H7 121.2 . . ?
C8 C7 C6 117.6(4) . . ?
C8 C7 H7 121.2 . . ?
C7 C8 H8 120.3 . . ?
C7 C8 C9 119.4(4) . . ?
C9 C8 H8 120.3 . . ?
C8 C9 H9 120.8 . . ?
C10 C9 C8 118.4(4) . . ?
C10 C9 H9 120.8 . . ?
N2 C10 C9 123.9(4) . . ?
N2 C10 H10 118.1 . . ?
C9 C10 H10 118.1 . . ?
S2 C11 S1 117.86(19) . . ?
C11 C11 S1 121.6(4) 3_665 . ?
C11 C11 S2 120.5(4) 3_665 . ?

loop_
_geom_bond_atom_site_label_1
_geom_bond_atom_site_label_2
_geom_bond_distance
_geom_bond_site_symmetry_2
_geom_bond_publ_flag
S1 C1 1.781(4) . ?
S1 C11 1.773(4) . ?
S2 C6 1.775(4) . ?
S2 C11 1.771(4) . ?
N1 C1 1.346(5) . ?
N1 C5 1.361(5) . ?
N2 C6 1.327(4) . ?
N2 C10 1.338(5) . ?
C1 C2 1.358(5) . ?
C2 H2 0.9500 . ?
C2 C3 1.374(5) . ?
C3 H3 0.9500 . ?
C3 C4 1.364(6) . ?
C4 H4 0.9500 . ?
C4 C5 1.369(6) . ?
C5 H5 0.9500 . ?
C6 C7 1.386(5) . ?
C7 H7 0.9500 . ?
C7 C8 1.368(6) . ?
C8 H8 0.9500 . ?
C8 C9 1.379(6) . ?
C9 H9 0.9500 . ?
C9 C10 1.373(5) . ?
C10 H10 0.9500 . ?
C11 C11 1.340(7) 3_665 ?

loop_
_geom_torsion_atom_site_label_1
_geom_torsion_atom_site_label_2
_geom_torsion_atom_site_label_3
_geom_torsion_atom_site_label_4
_geom_torsion
_geom_torsion_site_symmetry_1
_geom_torsion_site_symmetry_2
_geom_torsion_site_symmetry_3
_geom_torsion_site_symmetry_4
_geom_torsion_publ_flag
S1 C1 C2 C3 -179.0(3) . . . . ?
S2 C6 C7 C8 179.8(3) . . . . ?
N1 C1 C2 C3 2.9(6) . . . . ?
N2 C6 C7 C8 3.0(6) . . . . ?
C1 S1 C11 S2 77.2(2) . . . . ?
C1 S1 C11 C11 -102.3(4) . . . 3_665 ?
C1 N1 C5 C4 -0.6(7) . . . . ?
C1 C2 C3 C4 -2.0(6) . . . . ?
C2 C3 C4 C5 0.1(7) . . . . ?
C3 C4 C5 N1 1.3(7) . . . . ?
C5 N1 C1 S1 -179.9(3) . . . . ?
C5 N1 C1 C2 -1.6(6) . . . . ?
C6 S2 C11 S1 53.0(2) . . . . ?
C6 S2 C11 C11 -127.4(4) . . . 3_665 ?
C6 N2 C10 C9 -0.8(6) . . . . ?
C6 C7 C8 C9 -1.8(6) . . . . ?
C7 C8 C9 C10 -0.4(7) . . . . ?
C8 C9 C10 N2 1.8(7) . . . . ?
C10 N2 C6 S2 -178.8(3) . . . . ?
C10 N2 C6 C7 -1.7(6) . . . . ?
C11 S1 C1 N1 -179.9(3) . . . . ?
C11 S1 C1 C2 1.8(4) . . . . ?
C11 S2 C6 N2 -156.8(3) . . . . ?
C11 S2 C6 C7 26.1(4) . . . . ?
